data_4075620
loop_
_publ_author_name
'Young, Kenneth J. H.'
'Meier, Steven K.'
'Gonzales, Jason M.'
'Oxgaard, Jonas'
'Goddard, William A.'
'Periana, Roy A.'

_publ_section_title
;
 Heterolytic CH Activation with a Cyclometalated Platinum(II)
 6-Phenyl-4,4&#x2018;-di-tert-butyl-2,2-Bipyridine Complex
;
_journal_issue 20
_journal_name_full Organometallics
_journal_page_first 4734
_journal_paper_doi 10.1021/om060410h
_journal_volume 25
_journal_year 2006
_chemical_formula_moiety 'C30 H32 N2 Pt, C6 H6'
_chemical_formula_sum 'C36 H38 N2 Pt'
_chemical_formula_weight 693.77
_chemical_name_systematic
; 
 ? 
;
_space_group_IT_number 14
_symmetry_cell_setting monoclinic
_symmetry_space_group_name_Hall '-P 2ybc'
_symmetry_space_group_name_H-M 'P 1 21/c 1'
_atom_sites_solution_hydrogens geom
_atom_sites_solution_primary direct
_atom_sites_solution_secondary difmap
_audit_creation_method SHELXL-97
_cell_angle_alpha 90.00
_cell_angle_beta 95.971(3)
_cell_angle_gamma 90.00
_cell_formula_units_Z 4
_cell_length_a 13.002(2)
_cell_length_b 16.534(3)
_cell_length_c 13.345(2)
_cell_measurement_reflns_used 9054
_cell_measurement_temperature 143(2)
_cell_measurement_theta_max 27.50
_cell_measurement_theta_min 2.42
_cell_volume 2853.3(8)
_computing_cell_refinement 'Bruker SMART'
_computing_data_collection 'Bruker SMART'
_computing_data_reduction 'Bruker SAINT'
_computing_molecular_graphics 'Bruker SHELXTL'
_computing_publication_material 'Bruker SHELXTL'
_computing_structure_refinement 'SHELXL-97 (Sheldrick, 1997)'
_computing_structure_solution 'SHELXS-97 (Sheldrick, 1990)'
_diffrn_ambient_temperature 143(2)
_diffrn_measured_fraction_theta_full 0.986
_diffrn_measured_fraction_theta_max 0.986
_diffrn_measurement_device_type 'CCD area detector'
_diffrn_measurement_method 'phi and omega scans'
_diffrn_radiation_monochromator graphite
_diffrn_radiation_source 'fine-focus sealed tube'
_diffrn_radiation_type MoK\a
_diffrn_radiation_wavelength 0.71073
_diffrn_reflns_av_R_equivalents 0.0406
_diffrn_reflns_av_sigmaI/netI 0.0486
_diffrn_reflns_limit_h_max 16
_diffrn_reflns_limit_h_min -15
_diffrn_reflns_limit_k_max 21
_diffrn_reflns_limit_k_min -19
_diffrn_reflns_limit_l_max 10
_diffrn_reflns_limit_l_min -17
_diffrn_reflns_number 17411
_diffrn_reflns_theta_full 27.49
_diffrn_reflns_theta_max 27.49
_diffrn_reflns_theta_min 1.57
_exptl_absorpt_coefficient_mu 4.945
_exptl_absorpt_correction_type none
_exptl_crystal_colour amber
_exptl_crystal_density_diffrn 1.615
_exptl_crystal_density_meas 0
_exptl_crystal_density_method 'not measured'
_exptl_crystal_description prizm
_exptl_crystal_F_000 1384
_exptl_crystal_size_max 0.17
_exptl_crystal_size_mid 0.12
_exptl_crystal_size_min 0.03
_refine_diff_density_max 1.531
_refine_diff_density_min -0.732
_refine_diff_density_rms 0.126
_refine_ls_extinction_method none
_refine_ls_goodness_of_fit_ref 1.002
_refine_ls_hydrogen_treatment constr
_refine_ls_matrix_type full
_refine_ls_number_parameters 358
_refine_ls_number_reflns 6457
_refine_ls_number_restraints 0
_refine_ls_restrained_S_all 1.002
_refine_ls_R_factor_all 0.0417
_refine_ls_R_factor_gt 0.0298
_refine_ls_shift/su_max 0.002
_refine_ls_shift/su_mean 0.000
_refine_ls_structure_factor_coef Fsqd
_refine_ls_weighting_details 'calc w=1/[\s^2^(Fo^2^)+(0.0304P)^2^+0.0000P] where P=(Fo^2^+2Fc^2^)/3'
_refine_ls_weighting_scheme calc
_refine_ls_wR_factor_gt 0.0638
_refine_ls_wR_factor_ref 0.0677
_reflns_number_gt 5189
_reflns_number_total 6457
_reflns_threshold_expression >2sigma(I)
_cod_data_source_file om060410hsi20060514_023205.cif
_cod_data_source_block steveptm
_cod_depositor_comments
;
The following automatic conversions were performed:

'_symmetry_cell_setting' value 'Monoclinic' changed to 'monoclinic'
according to /home/saulius/struct/CIF-dictionaries/cif_core.dic
dictionary named 'cif_core.dic' version 2.4.1 from 2010-06-29.

Automatic conversion script
Id: cif_fix_values 1715 2011-07-08 13:25:40Z adriana 
;
_cod_original_sg_symbol_H-M P2(1)/c
_cod_database_code 4075620

loop_
_symmetry_equiv_pos_as_xyz
'x, y, z'
'-x, y+1/2, -z+1/2'
'-x, -y, -z'
'x, -y-1/2, z-1/2'

loop_
_atom_site_label
_atom_site_type_symbol
_atom_site_fract_x
_atom_site_fract_y
_atom_site_fract_z
_atom_site_U_iso_or_equiv
_atom_site_adp_type
_atom_site_occupancy
_atom_site_symmetry_multiplicity
_atom_site_calc_flag
_atom_site_refinement_flags
Pt1 Pt 0.607715(10) 0.126965(8) 0.572531(11) 0.01728(5) Uani 1 1 d .
N2 N 0.6681(2) 0.01863(17) 0.6124(2) 0.0170(6) Uani 1 1 d .
N1 N 0.4763(2) 0.06191(17) 0.6086(2) 0.0191(7) Uani 1 1 d .
C16 C 0.7551(3) 0.1521(2) 0.5581(3) 0.0186(8) Uani 1 1 d .
C15 C 0.8051(3) 0.2237(2) 0.5360(3) 0.0244(9) Uani 1 1 d .
H15 H 0.7649 0.2711 0.5217 0.029 Uiso 1 1 calc R
C14 C 0.9110(3) 0.2279(2) 0.5342(3) 0.0282(9) Uani 1 1 d .
H14 H 0.9419 0.2780 0.5192 0.034 Uiso 1 1 calc R
C13 C 0.9728(3) 0.1607(2) 0.5539(3) 0.0253(9) Uani 1 1 d .
H13 H 1.0455 0.1642 0.5522 0.030 Uiso 1 1 calc R
C12 C 0.9270(3) 0.0879(2) 0.5761(3) 0.0236(9) Uani 1 1 d .
H12 H 0.9686 0.0412 0.5898 0.028 Uiso 1 1 calc R
C11 C 0.8210(3) 0.0831(2) 0.5784(3) 0.0184(8) Uani 1 1 d .
C10 C 0.7701(3) 0.0080(2) 0.6069(3) 0.0191(8) Uani 1 1 d .
C9 C 0.8133(3) -0.0679(2) 0.6283(3) 0.0198(8) Uani 1 1 d .
H9 H 0.8850 -0.0763 0.6239 0.024 Uiso 1 1 calc R
C8 C 0.7521(3) -0.1316(2) 0.6561(3) 0.0192(8) Uani 1 1 d .
C7 C 0.6466(3) -0.1171(2) 0.6619(3) 0.0200(8) Uani 1 1 d .
H7 H 0.6029 -0.1595 0.6801 0.024 Uiso 1 1 calc R
C6 C 0.6067(3) -0.0409(2) 0.6408(3) 0.0169(8) Uani 1 1 d .
C5 C 0.4982(3) -0.0138(2) 0.6450(3) 0.0163(7) Uani 1 1 d .
C4 C 0.4251(3) -0.0605(2) 0.6874(3) 0.0192(8) Uani 1 1 d .
H4 H 0.4440 -0.1119 0.7153 0.023 Uiso 1 1 calc R
C3 C 0.3243(3) -0.0322(2) 0.6894(3) 0.0176(8) Uani 1 1 d .
C2 C 0.3019(3) 0.0427(2) 0.6453(3) 0.0205(8) Uani 1 1 d .
H2 H 0.2335 0.0635 0.6415 0.025 Uiso 1 1 calc R
C1 C 0.3786(3) 0.0870(2) 0.6070(3) 0.0217(8) Uani 1 1 d .
H1 H 0.3610 0.1382 0.5779 0.026 Uiso 1 1 calc R
C17 C 0.7976(3) -0.2163(2) 0.6758(3) 0.0224(8) Uani 1 1 d .
C18 C 0.7804(4) -0.2643(2) 0.5764(4) 0.0374(11) Uani 1 1 d .
H18A H 0.7062 -0.2670 0.5542 0.056 Uiso 1 1 calc R
H18B H 0.8078 -0.3192 0.5871 0.056 Uiso 1 1 calc R
H18C H 0.8163 -0.2372 0.5247 0.056 Uiso 1 1 calc R
C19 C 0.7452(4) -0.2596(3) 0.7579(4) 0.0447(13) Uani 1 1 d .
H19A H 0.7507 -0.2262 0.8190 0.067 Uiso 1 1 calc R
H19B H 0.7793 -0.3117 0.7729 0.067 Uiso 1 1 calc R
H19C H 0.6721 -0.2686 0.7346 0.067 Uiso 1 1 calc R
C20 C 0.9140(3) -0.2132(2) 0.7098(3) 0.0294(10) Uani 1 1 d .
H20A H 0.9508 -0.1929 0.6545 0.044 Uiso 1 1 calc R
H20B H 0.9388 -0.2677 0.7285 0.044 Uiso 1 1 calc R
H20C H 0.9266 -0.1772 0.7681 0.044 Uiso 1 1 calc R
C21 C 0.2449(3) -0.0782(2) 0.7454(3) 0.0199(8) Uani 1 1 d .
C22 C 0.1347(3) -0.0547(3) 0.7058(3) 0.0302(10) Uani 1 1 d .
H22A H 0.1235 -0.0656 0.6333 0.045 Uiso 1 1 calc R
H22B H 0.1242 0.0030 0.7180 0.045 Uiso 1 1 calc R
H22C H 0.0857 -0.0864 0.7407 0.045 Uiso 1 1 calc R
C23 C 0.2568(3) -0.1701(2) 0.7343(3) 0.0260(9) Uani 1 1 d .
H23A H 0.2026 -0.1977 0.7672 0.039 Uiso 1 1 calc R
H23B H 0.3248 -0.1869 0.7661 0.039 Uiso 1 1 calc R
H23C H 0.2505 -0.1844 0.6627 0.039 Uiso 1 1 calc R
C24 C 0.2646(3) -0.0562(2) 0.8576(3) 0.0282(9) Uani 1 1 d .
H24A H 0.2605 0.0027 0.8653 0.042 Uiso 1 1 calc R
H24B H 0.3335 -0.0749 0.8844 0.042 Uiso 1 1 calc R
H24C H 0.2123 -0.0821 0.8946 0.042 Uiso 1 1 calc R
C25 C 0.5464(3) 0.2357(2) 0.5330(3) 0.0210(8) Uani 1 1 d .
C26 C 0.5520(3) 0.2716(2) 0.4385(3) 0.0257(9) Uani 1 1 d .
H26 H 0.5876 0.2438 0.3903 0.031 Uiso 1 1 calc R
C27 C 0.5076(3) 0.3469(2) 0.4122(3) 0.0291(10) Uani 1 1 d .
H27 H 0.5123 0.3688 0.3471 0.035 Uiso 1 1 calc R
C28 C 0.4564(3) 0.3893(2) 0.4824(3) 0.0300(10) Uani 1 1 d .
H28 H 0.4271 0.4409 0.4661 0.036 Uiso 1 1 calc R
C29 C 0.4489(3) 0.3553(2) 0.5759(3) 0.0278(10) Uani 1 1 d .
H29 H 0.4137 0.3834 0.6243 0.033 Uiso 1 1 calc R
C30 C 0.4923(3) 0.2805(2) 0.5995(3) 0.0236(9) Uani 1 1 d .
H30 H 0.4852 0.2584 0.6641 0.028 Uiso 1 1 calc R
C31 C 0.7700(4) 0.1022(3) 0.8395(3) 0.0349(11) Uani 1 1 d .
H31 H 0.7208 0.1433 0.8203 0.042 Uiso 1 1 calc R
C32 C 0.8725(4) 0.1155(3) 0.8316(4) 0.0399(11) Uani 1 1 d .
H32 H 0.8944 0.1658 0.8067 0.048 Uiso 1 1 calc R
C33 C 0.9439(4) 0.0567(3) 0.8595(4) 0.0468(13) Uani 1 1 d .
H33 H 1.0151 0.0665 0.8542 0.056 Uiso 1 1 calc R
C34 C 0.9130(4) -0.0170(3) 0.8953(4) 0.0504(14) Uani 1 1 d .
H34 H 0.9626 -0.0578 0.9144 0.060 Uiso 1 1 calc R
C35 C 0.8088(4) -0.0307(3) 0.9032(3) 0.0441(12) Uani 1 1 d .
H35 H 0.7866 -0.0810 0.9276 0.053 Uiso 1 1 calc R
C36 C 0.7378(4) 0.0292(3) 0.8752(3) 0.0346(10) Uani 1 1 d .
H36 H 0.6664 0.0202 0.8805 0.041 Uiso 1 1 calc R

loop_
_atom_site_aniso_label
_atom_site_aniso_U_11
_atom_site_aniso_U_22
_atom_site_aniso_U_33
_atom_site_aniso_U_23
_atom_site_aniso_U_13
_atom_site_aniso_U_12
Pt1 0.01640(8) 0.01534(8) 0.02028(9) 0.00100(6) 0.00281(5) 0.00042(6)
N2 0.0153(16) 0.0172(15) 0.0183(17) 0.0024(13) 0.0004(12) 0.0005(12)
N1 0.0196(17) 0.0164(15) 0.0213(18) -0.0020(13) 0.0022(13) 0.0015(12)
C16 0.0174(19) 0.0221(18) 0.0168(19) -0.0008(15) 0.0039(15) -0.0023(14)
C15 0.031(2) 0.0177(18) 0.024(2) 0.0027(16) 0.0010(18) -0.0014(16)
C14 0.031(2) 0.023(2) 0.031(2) 0.0038(18) 0.0017(18) -0.0107(17)
C13 0.017(2) 0.035(2) 0.024(2) -0.0006(18) 0.0040(16) -0.0088(16)
C12 0.019(2) 0.029(2) 0.022(2) 0.0004(17) 0.0010(16) -0.0004(16)
C11 0.0163(19) 0.0203(18) 0.018(2) 0.0022(15) 0.0016(15) -0.0020(14)
C10 0.019(2) 0.0227(19) 0.0150(19) -0.0006(15) 0.0002(15) -0.0001(15)
C9 0.0122(18) 0.0241(19) 0.023(2) 0.0037(16) 0.0026(15) 0.0006(14)
C8 0.0210(19) 0.0213(19) 0.0159(19) 0.0024(15) 0.0044(15) 0.0037(15)
C7 0.0202(19) 0.0153(17) 0.025(2) 0.0050(16) 0.0035(15) -0.0019(14)
C6 0.0142(18) 0.0202(18) 0.0158(19) 0.0001(15) -0.0004(14) -0.0018(14)
C5 0.0133(18) 0.0185(18) 0.0168(19) -0.0009(15) 0.0007(14) -0.0002(14)
C4 0.019(2) 0.0174(18) 0.022(2) -0.0016(15) 0.0017(16) 0.0005(14)
C3 0.0151(18) 0.0195(18) 0.018(2) -0.0046(15) 0.0017(15) -0.0026(14)
C2 0.0169(19) 0.0198(18) 0.026(2) -0.0022(16) 0.0054(16) 0.0027(14)
C1 0.024(2) 0.0162(18) 0.024(2) 0.0009(16) 0.0021(17) 0.0051(15)
C17 0.017(2) 0.0209(19) 0.029(2) 0.0035(17) 0.0034(16) 0.0031(15)
C18 0.041(3) 0.024(2) 0.046(3) -0.008(2) -0.003(2) 0.0022(19)
C19 0.031(3) 0.039(3) 0.066(4) 0.031(3) 0.017(2) 0.014(2)
C20 0.020(2) 0.026(2) 0.041(3) 0.0032(19) -0.0020(19) 0.0017(16)
C21 0.0162(19) 0.0246(19) 0.019(2) -0.0021(16) 0.0024(15) -0.0009(15)
C22 0.014(2) 0.038(2) 0.038(3) 0.005(2) 0.0036(18) -0.0035(17)
C23 0.028(2) 0.023(2) 0.028(2) -0.0033(17) 0.0072(18) -0.0048(16)
C24 0.028(2) 0.034(2) 0.023(2) -0.0047(18) 0.0037(18) -0.0058(18)
C25 0.0153(19) 0.0187(18) 0.028(2) 0.0006(16) -0.0022(16) -0.0013(14)
C26 0.022(2) 0.024(2) 0.031(2) 0.0030(18) 0.0024(17) -0.0011(16)
C27 0.025(2) 0.028(2) 0.033(3) 0.0103(19) -0.0046(19) -0.0010(17)
C28 0.028(2) 0.0134(19) 0.047(3) 0.0023(18) -0.004(2) 0.0028(15)
C29 0.020(2) 0.024(2) 0.039(3) -0.0063(18) 0.0017(18) 0.0035(15)
C30 0.016(2) 0.026(2) 0.028(2) 0.0026(17) 0.0008(16) 0.0003(15)
C31 0.042(3) 0.030(2) 0.033(3) -0.0032(19) 0.005(2) 0.0015(19)
C32 0.044(3) 0.039(3) 0.038(3) -0.009(2) 0.014(2) -0.013(2)
C33 0.026(3) 0.060(3) 0.054(3) -0.021(3) 0.003(2) -0.001(2)
C34 0.050(3) 0.054(3) 0.042(3) -0.017(3) -0.015(3) 0.018(3)
C35 0.061(4) 0.037(3) 0.032(3) -0.005(2) 0.001(2) -0.005(2)
C36 0.035(3) 0.040(3) 0.030(3) -0.006(2) 0.010(2) -0.004(2)

loop_
_atom_type_symbol
_atom_type_description
_atom_type_scat_dispersion_real
_atom_type_scat_dispersion_imag
_atom_type_scat_source
C C 0.0033 0.0016 'International Tables Vol C Tables 4.2.6.8 and 6.1.1.4'
H H 0.0000 0.0000 'International Tables Vol C Tables 4.2.6.8 and 6.1.1.4'
N N 0.0061 0.0033 'International Tables Vol C Tables 4.2.6.8 and 6.1.1.4'
Pt Pt -1.7033 8.3905 'International Tables Vol C Tables 4.2.6.8 and 6.1.1.4'

loop_
_geom_angle_atom_site_label_1
_geom_angle_atom_site_label_2
_geom_angle_atom_site_label_3
_geom_angle
C16 Pt1 N2 81.83(14)
C16 Pt1 C25 98.47(15)
N2 Pt1 C25 179.65(15)
C16 Pt1 N1 159.50(13)
N2 Pt1 N1 77.80(12)
C25 Pt1 N1 101.89(13)
C6 N2 C10 122.4(3)
C6 N2 Pt1 120.0(2)
C10 N2 Pt1 117.5(2)
C1 N1 C5 117.1(3)
C1 N1 Pt1 128.9(2)
C5 N1 Pt1 113.9(2)
C15 C16 C11 115.6(3)
C15 C16 Pt1 132.2(3)
C11 C16 Pt1 112.1(3)
C14 C15 C16 122.2(4)
C13 C14 C15 121.1(4)
C14 C13 C12 119.0(4)
C11 C12 C13 120.3(4)
C12 C11 C16 121.7(3)
C12 C11 C10 121.9(3)
C16 C11 C10 116.3(3)
N2 C10 C9 119.0(3)
N2 C10 C11 112.0(3)
C9 C10 C11 129.0(3)
C10 C9 C8 120.4(3)
C9 C8 C7 118.3(3)
C9 C8 C17 121.0(3)
C7 C8 C17 120.6(3)
C6 C7 C8 119.7(3)
N2 C6 C7 120.2(3)
N2 C6 C5 112.5(3)
C7 C6 C5 127.3(3)
N1 C5 C4 121.9(3)
N1 C5 C6 115.3(3)
C4 C5 C6 122.7(3)
C5 C4 C3 120.4(3)
C2 C3 C4 116.5(3)
C2 C3 C21 121.7(3)
C4 C3 C21 121.6(3)
C1 C2 C3 120.2(3)
N1 C1 C2 123.6(3)
C19 C17 C8 111.0(3)
C19 C17 C20 107.6(3)
C8 C17 C20 111.8(3)
C19 C17 C18 109.9(4)
C8 C17 C18 107.7(3)
C20 C17 C18 108.7(3)
C22 C21 C23 108.6(3)
C22 C21 C3 111.1(3)
C23 C21 C3 111.4(3)
C22 C21 C24 109.4(3)
C23 C21 C24 108.7(3)
C3 C21 C24 107.7(3)
C30 C25 C26 115.0(3)
C30 C25 Pt1 121.2(3)
C26 C25 Pt1 123.9(3)
C27 C26 C25 122.9(4)
C28 C27 C26 119.5(4)
C29 C28 C27 119.1(4)
C30 C29 C28 120.3(4)
C29 C30 C25 123.3(4)
C32 C31 C36 120.1(4)
C31 C32 C33 120.3(5)
C32 C33 C34 120.4(5)
C33 C34 C35 119.4(5)
C36 C35 C34 119.6(5)
C31 C36 C35 120.2(5)

loop_
_geom_bond_atom_site_label_1
_geom_bond_atom_site_label_2
_geom_bond_distance
Pt1 C16 1.990(4)
Pt1 N2 2.006(3)
Pt1 C25 2.014(4)
Pt1 N1 2.116(3)
N2 C6 1.347(4)
N2 C10 1.347(5)
N1 C1 1.334(5)
N1 C5 1.362(4)
C16 C15 1.397(5)
C16 C11 1.436(5)
C15 C14 1.381(6)
C14 C13 1.380(6)
C13 C12 1.388(5)
C12 C11 1.385(5)
C11 C10 1.475(5)
C10 C9 1.392(5)
C9 C8 1.394(5)
C8 C7 1.402(5)
C8 C17 1.531(5)
C7 C6 1.380(5)
C6 C5 1.486(5)
C5 C4 1.389(5)
C4 C3 1.395(5)
C3 C2 1.390(5)
C3 C21 1.537(5)
C2 C1 1.377(5)
C17 C19 1.527(6)
C17 C20 1.535(5)
C17 C18 1.543(6)
C21 C22 1.525(5)
C21 C23 1.536(5)
C21 C24 1.537(5)
C25 C30 1.400(5)
C25 C26 1.403(5)
C26 C27 1.402(5)
C27 C28 1.393(6)
C28 C29 1.382(6)
C29 C30 1.382(5)
C31 C32 1.367(6)
C31 C36 1.378(6)
C32 C33 1.369(7)
C33 C34 1.383(7)
C34 C35 1.388(7)
C35 C36 1.380(6)
